data_7703831
loop_
_publ_author_name
'Chahine, Ali Y.'
'Phonsri, Wasinee'
'Murray, Keith S.'
'Turner, David R.'
'Batten, Stuart R.'

_publ_section_title
;
 Coordination polymers of a bis-isophthalate bridging ligand with single
 molecule magnet behaviour of the Co<sup>II</sup> analogue.
;
_journal_issue 16
_journal_name_full 'Dalton transactions (Cambridge, England : 2003)'
_journal_page_first 5241
_journal_page_last 5249
_journal_paper_doi 10.1039/c9dt04606b
_journal_volume 49
_journal_year 2020
_chemical_formula_moiety 'C23 H33 Co N2 O12.50'
_chemical_formula_sum 'C23 H33 Co N2 O12.5'
_chemical_formula_weight 596.44
_space_group_crystal_system orthorhombic
_space_group_IT_number 29
_space_group_name_Hall 'P 2c -2ac'
_space_group_name_H-M_alt 'P c a 21'
_atom_sites_solution_hydrogens mixed
_audit_creation_method SHELXL-2018/3
_audit_update_record
;
2020-03-14 deposited with the CCDC.	2020-03-23 downloaded from the CCDC.
;
_cell_angle_alpha 90
_cell_angle_beta 90
_cell_angle_gamma 90
_cell_formula_units_Z 4
_cell_length_a 19.850(4)
_cell_length_b 9.2680(19)
_cell_length_c 14.146(3)
_cell_measurement_reflns_used 7506
_cell_measurement_temperature 100(2)
_cell_measurement_theta_max 31.804
_cell_measurement_theta_min 2.052
_cell_volume 2602.4(9)
_computing_cell_refinement 'XDS (Kabsch, 1993)'
_computing_data_collection 'AS QEGUI'
_computing_data_reduction 'XDS (Kabsch, 1993)'
_computing_molecular_graphics 'Olex2 (Dolomanov et al., 2009)'
_computing_publication_material 'Olex2 (Dolomanov et al., 2009)'
_computing_structure_refinement 'SHELXL-2018/3 (Sheldrick, 2018)'
_computing_structure_solution 'SHELXT 2018/2 (Sheldrick, 2018)'
_diffrn_ambient_temperature 100(2)
_diffrn_measured_fraction_theta_full 0.999
_diffrn_measured_fraction_theta_max 0.859
_diffrn_measurement_device_type 'ADSC Quantum 210r'
_diffrn_measurement_method 'Omega Scan'
_diffrn_radiation_type Synchrotron
_diffrn_radiation_wavelength 0.71075
_diffrn_reflns_av_R_equivalents 0.0560
_diffrn_reflns_av_unetI/netI 0.0346
_diffrn_reflns_Laue_measured_fraction_full 0.999
_diffrn_reflns_Laue_measured_fraction_max 0.859
_diffrn_reflns_limit_h_max 29
_diffrn_reflns_limit_h_min -29
_diffrn_reflns_limit_k_max 12
_diffrn_reflns_limit_k_min -12
_diffrn_reflns_limit_l_max 19
_diffrn_reflns_limit_l_min -19
_diffrn_reflns_number 42785
_diffrn_reflns_point_group_measured_fraction_full 0.993
_diffrn_reflns_point_group_measured_fraction_max 0.844
_diffrn_reflns_theta_full 27.500
_diffrn_reflns_theta_max 31.804
_diffrn_reflns_theta_min 2.052
_diffrn_source 'MX1 Beamline Australian Synchrotron'
_exptl_absorpt_coefficient_mu 0.729
_exptl_absorpt_correction_type multi-scan
_exptl_absorpt_process_details 'XDS (Kabsch, 1993)'
_exptl_crystal_colour purple
_exptl_crystal_density_diffrn 1.522
_exptl_crystal_description Plate
_exptl_crystal_F_000 1248
_exptl_crystal_size_max 0.200
_exptl_crystal_size_mid 0.100
_exptl_crystal_size_min 0.050
_exptl_transmission_factor_max 0.7463
_exptl_transmission_factor_min 0.6989
_refine_diff_density_max 0.335
_refine_diff_density_min -0.999
_refine_diff_density_rms 0.090
_refine_ls_abs_structure_details
;
 Flack x determined using 2879 quotients [(I+)-(I-)]/[(I+)+(I-)]
 (Parsons, Flack and Wagner, Acta Cryst. B69 (2013) 249-259).
;
_refine_ls_abs_structure_Flack 0.019(5)
_refine_ls_extinction_method none
_refine_ls_goodness_of_fit_ref 1.092
_refine_ls_hydrogen_treatment constr
_refine_ls_matrix_type full
_refine_ls_number_parameters 369
_refine_ls_number_reflns 7506
_refine_ls_number_restraints 1
_refine_ls_restrained_S_all 1.092
_refine_ls_R_factor_all 0.0491
_refine_ls_R_factor_gt 0.0398
_refine_ls_shift/su_max 0.000
_refine_ls_shift/su_mean 0.000
_refine_ls_structure_factor_coef Fsqd
_refine_ls_weighting_details 'w=1/[\s^2^(Fo^2^)+(0.0497P)^2^+1.3853P] where P=(Fo^2^+2Fc^2^)/3'
_refine_ls_weighting_scheme calc
_refine_ls_wR_factor_gt 0.0924
_refine_ls_wR_factor_ref 0.0970
_reflns_Friedel_coverage 0.897
_reflns_Friedel_fraction_full 0.986
_reflns_Friedel_fraction_max 0.829
_reflns_number_gt 6652
_reflns_number_total 7506
_reflns_threshold_expression 'I > 2\s(I)'
_cod_data_source_file c9dt04606b2.cif
_cod_data_source_block 1Co
_cod_depositor_comments
;
The following automatic conversions were performed:

data item '_exptl_absorpt_correction_type' value 'Multi-Scan' was
changed to 'multi-scan' in accordance with the
/home/data/users/saulius/crontab/automatic-downloads/rss-feeds/RSC/lib/dictionaries/cif_core.dic
dictionary named 'cif_core.dic' version 2.4.2 last updated on
2011-04-26.

Automatic conversion script
Id: cif_fix_values 7556 2019-12-06 15:28:31Z antanas 

 Adding full bibliography for 7703831--7703834.cif.
;
_cod_original_formula_sum 'C23 H33 Co N2 O12.50'
_cod_database_code 7703831
_shelx_shelxl_version_number 2018/3
_shelx_space_group_comment
;
The symmetry employed for this shelxl refinement is uniquely defined
by the following loop, which should always be used as a source of
symmetry information in preference to the above space-group names.
They are only intended as comments.
;
_shelx_estimated_absorpt_t_min 0.868
_shelx_estimated_absorpt_t_max 0.964

loop_
_space_group_symop_operation_xyz
'x, y, z'
'-x, -y, z+1/2'
'x+1/2, -y, z'
'-x+1/2, y, z+1/2'

loop_
_atom_site_label
_atom_site_type_symbol
_atom_site_fract_x
_atom_site_fract_y
_atom_site_fract_z
_atom_site_U_iso_or_equiv
_atom_site_adp_type
_atom_site_occupancy
_atom_site_site_symmetry_order
_atom_site_calc_flag
_atom_site_refinement_flags_posn
_atom_site_refinement_flags_adp
_atom_site_refinement_flags_occupancy
_atom_site_disorder_assembly
_atom_site_disorder_group
Co1 Co 0.10597(2) 0.28150(4) 0.29443(3) 0.01344(9) Uani 1 1 d . . . . .
O1 O 1.01557(12) 0.3099(2) 0.35960(18) 0.0171(4) Uani 1 1 d . . . . .
O2 O 1.06453(12) 0.1034(3) 0.39428(18) 0.0189(5) Uani 1 1 d . . . . .
O3 O 0.95838(13) -0.1761(3) 0.66899(19) 0.0205(5) Uani 1 1 d . . . . .
O4 O 0.85371(12) -0.1249(3) 0.70849(18) 0.0187(5) Uani 1 1 d . . . . .
O5 O 0.45544(12) 0.5925(3) 0.62866(18) 0.0207(5) Uani 1 1 d . . . . .
O6 O 0.38411(13) 0.4667(3) 0.71822(17) 0.0181(5) Uani 1 1 d . . . . .
O7 O 0.18831(12) 0.3279(3) 0.36937(18) 0.0196(5) Uani 1 1 d . . . . .
O8 O 0.17846(12) 0.2825(3) 0.52410(19) 0.0222(5) Uani 1 1 d . . . . .
N1 N 0.72360(14) 0.1868(3) 0.4016(2) 0.0180(5) Uani 1 1 d . . . . .
H1 H 0.744438 0.198895 0.337769 0.022 Uiso 1 1 calc R U . . .
N2 N 0.48880(13) 0.2901(3) 0.2810(2) 0.0155(5) Uani 1 1 d . . . . .
H2 H 0.512407 0.314404 0.220588 0.019 Uiso 1 1 calc R U . . .
C1 C 0.46076(17) 0.1425(4) 0.2683(3) 0.0210(7) Uani 1 1 d . . . . .
H1A H 0.497545 0.074604 0.255831 0.031 Uiso 1 1 calc R U . . .
H1B H 0.429380 0.142258 0.214786 0.031 Uiso 1 1 calc R U . . .
H1C H 0.436869 0.113469 0.325836 0.031 Uiso 1 1 calc R U . . .
C2 C 0.54105(17) 0.2991(4) 0.3575(2) 0.0179(6) Uani 1 1 d . . . . .
H2A H 0.522946 0.254826 0.415910 0.021 Uiso 1 1 calc R U . . .
H2B H 0.550765 0.401771 0.371091 0.021 Uiso 1 1 calc R U . . .
C3 C 0.60662(16) 0.2227(4) 0.3301(3) 0.0194(6) Uani 1 1 d . . . . .
H3A H 0.600553 0.116670 0.331179 0.023 Uiso 1 1 calc R U . . .
H3B H 0.621092 0.251968 0.265966 0.023 Uiso 1 1 calc R U . . .
C4 C 0.65816(18) 0.2687(4) 0.4031(3) 0.0258(8) Uani 1 1 d . . . . .
H4A H 0.668115 0.372364 0.393551 0.031 Uiso 1 1 calc R U . . .
H4B H 0.637804 0.258286 0.466610 0.031 Uiso 1 1 calc R U . . .
C5 C 0.7136(2) 0.0292(4) 0.4190(4) 0.0338(10) Uani 1 1 d . . . . .
H5A H 0.757402 -0.019661 0.418892 0.051 Uiso 1 1 calc R U . . .
H5B H 0.685140 -0.011441 0.369018 0.051 Uiso 1 1 calc R U . . .
H5C H 0.691729 0.015198 0.480410 0.051 Uiso 1 1 calc R U . . .
C6 C 0.76973(17) 0.2561(3) 0.4740(3) 0.0191(6) Uani 1 1 d . . . . .
H6A H 0.779522 0.356123 0.453648 0.023 Uiso 1 1 calc R U . . .
H6B H 0.745535 0.261606 0.535133 0.023 Uiso 1 1 calc R U . . .
C7 C 0.83548(16) 0.1787(3) 0.4895(2) 0.0168(6) Uani 1 1 d . . . . .
C8 C 0.84059(16) 0.0765(4) 0.5619(2) 0.0171(6) Uani 1 1 d . . . . .
H8 H 0.802407 0.055704 0.599985 0.020 Uiso 1 1 calc R U . . .
C9 C 0.90116(17) 0.0048(4) 0.5786(2) 0.0164(6) Uani 1 1 d . . . . .
C10 C 0.90525(16) -0.1052(4) 0.6556(2) 0.0168(6) Uani 1 1 d . . . . .
C11 C 0.95776(16) 0.0388(3) 0.5248(2) 0.0156(6) Uani 1 1 d . . . . .
H11 H 0.999130 -0.009835 0.535935 0.019 Uiso 1 1 calc R U . . .
C12 C 0.95376(15) 0.1442(3) 0.4544(2) 0.0155(6) Uani 1 1 d . . . . .
C13 C 1.01515(17) 0.1867(3) 0.4001(2) 0.0162(6) Uani 1 1 d . . . . .
C14 C 0.89200(16) 0.2117(3) 0.4364(2) 0.0160(6) Uani 1 1 d . . . . .
H14 H 0.888834 0.281059 0.387197 0.019 Uiso 1 1 calc R U . . .
C15 C 0.43343(14) 0.4016(3) 0.2927(3) 0.0163(5) Uani 1 1 d . . . . .
H15A H 0.454051 0.498776 0.290812 0.020 Uiso 1 1 calc R U . . .
H15B H 0.402363 0.393964 0.238223 0.020 Uiso 1 1 calc R U . . .
C16 C 0.39280(16) 0.3886(3) 0.3825(2) 0.0157(6) Uani 1 1 d . . . . .
C17 C 0.32645(16) 0.3409(3) 0.3791(2) 0.0161(6) Uani 1 1 d . . . . .
H17 H 0.308180 0.307257 0.321115 0.019 Uiso 1 1 calc R U . . .
C18 C 0.28639(15) 0.3420(3) 0.4604(2) 0.0150(6) Uani 1 1 d . . . . .
C19 C 0.21173(16) 0.3125(3) 0.4519(2) 0.0159(6) Uani 1 1 d . . . . .
C20 C 0.31394(16) 0.3849(3) 0.5472(2) 0.0148(6) Uani 1 1 d . . . . .
H20 H 0.288047 0.378690 0.603543 0.018 Uiso 1 1 calc R U . . .
C21 C 0.38018(16) 0.4371(3) 0.5498(2) 0.0151(6) Uani 1 1 d . . . . .
C22 C 0.40888(16) 0.5009(3) 0.6389(2) 0.0153(6) Uani 1 1 d . . . . .
C23 C 0.41848(15) 0.4413(3) 0.4677(2) 0.0143(5) Uani 1 1 d . . . . .
H23 H 0.462690 0.480411 0.469480 0.017 Uiso 1 1 calc R U . . .
O9 O 0.21328(13) 0.1346(3) 0.6853(2) 0.0271(6) Uani 1 1 d G . . . .
H9A H 0.256098 0.134339 0.684718 0.041 Uiso 1 1 d G U . . .
H9B H 0.202323 0.191596 0.640798 0.041 Uiso 1 1 d G U . . .
O10 O 0.08030(14) 0.4841(3) 0.5518(2) 0.0313(6) Uani 1 1 d G . . . .
H10A H 0.041790 0.452161 0.567741 0.047 Uiso 1 1 d G U . . .
H10B H 0.106025 0.413706 0.538405 0.047 Uiso 1 1 d G U . . .
O11 O 0.09499(19) 0.7398(5) 0.6492(4) 0.0628(14) Uani 1 1 d G . . . .
H11A H 0.056416 0.776333 0.659707 0.094 Uiso 1 1 d G U . . .
H11B H 0.086758 0.663065 0.618348 0.094 Uiso 1 1 d G U . . .
O12 O 0.20854(17) 0.8441(4) 0.7317(3) 0.0412(8) Uani 1 1 d G . . . .
H12A H 0.174321 0.816710 0.700428 0.062 Uiso 1 1 d G U . . .
H12B H 0.206954 0.935728 0.729540 0.062 Uiso 1 1 d G U . . .
O13 O 0.7549(6) 0.4196(15) 0.2656(9) 0.092(4) Uani 0.5 1 d G . P A 1
H13A H 0.717460 0.413359 0.236849 0.138 Uiso 0.5 1 d G U P A 1
H13B H 0.779851 0.357025 0.238986 0.138 Uiso 0.5 1 d G U P A 1

loop_
_atom_site_aniso_label
_atom_site_aniso_U_11
_atom_site_aniso_U_22
_atom_site_aniso_U_33
_atom_site_aniso_U_23
_atom_site_aniso_U_13
_atom_site_aniso_U_12
Co1 0.01093(15) 0.01553(16) 0.01387(16) -0.00056(18) -0.00052(19) 0.00016(14)
O1 0.0155(10) 0.0163(10) 0.0196(11) 0.0013(9) 0.0049(9) 0.0000(8)
O2 0.0147(10) 0.0187(11) 0.0233(12) 0.0022(9) 0.0031(10) 0.0026(9)
O3 0.0181(11) 0.0202(11) 0.0232(12) 0.0049(10) -0.0020(10) 0.0025(9)
O4 0.0180(11) 0.0205(11) 0.0177(11) 0.0040(9) 0.0001(9) -0.0024(9)
O5 0.0180(11) 0.0263(12) 0.0179(11) -0.0030(10) -0.0012(10) -0.0067(9)
O6 0.0237(12) 0.0183(11) 0.0124(10) 0.0009(8) 0.0001(9) 0.0017(9)
O7 0.0151(10) 0.0251(12) 0.0186(12) 0.0007(9) -0.0057(9) -0.0038(9)
O8 0.0143(10) 0.0318(14) 0.0204(12) 0.0029(10) 0.0013(10) 0.0000(9)
N1 0.0145(12) 0.0139(12) 0.0256(14) -0.0006(10) -0.0039(11) -0.0001(9)
N2 0.0129(10) 0.0176(11) 0.0160(15) 0.0006(10) 0.0001(10) 0.0005(9)
C1 0.0179(14) 0.0176(14) 0.0274(18) -0.0018(12) -0.0015(13) -0.0013(11)
C2 0.0151(13) 0.0211(14) 0.0176(14) 0.0017(12) -0.0015(12) -0.0010(11)
C3 0.0145(13) 0.0193(15) 0.0244(14) 0.0003(12) -0.0027(13) -0.0014(12)
C4 0.0182(15) 0.0236(16) 0.036(2) -0.0068(15) -0.0078(16) 0.0064(13)
C5 0.0267(19) 0.0175(16) 0.057(3) 0.0024(17) -0.0145(19) -0.0015(14)
C6 0.0147(14) 0.0165(14) 0.0262(17) -0.0028(12) -0.0040(13) 0.0002(11)
C7 0.0144(13) 0.0144(13) 0.0216(15) -0.0016(11) -0.0016(12) 0.0000(11)
C8 0.0145(13) 0.0184(14) 0.0183(15) 0.0011(12) 0.0007(12) -0.0036(11)
C9 0.0153(14) 0.0156(13) 0.0184(15) -0.0005(12) -0.0019(12) -0.0008(11)
C10 0.0162(14) 0.0161(13) 0.0182(14) 0.0010(11) -0.0032(12) -0.0011(11)
C11 0.0143(13) 0.0158(13) 0.0168(14) -0.0026(11) -0.0019(12) 0.0016(10)
C12 0.0131(13) 0.0161(13) 0.0172(14) -0.0017(11) 0.0001(12) -0.0021(11)
C13 0.0152(14) 0.0171(14) 0.0164(14) -0.0015(11) -0.0024(12) -0.0012(11)
C14 0.0156(14) 0.0160(14) 0.0165(14) 0.0009(11) -0.0020(12) -0.0019(11)
C15 0.0143(12) 0.0187(12) 0.0159(12) -0.0001(14) 0.0006(15) 0.0009(9)
C16 0.0170(14) 0.0166(13) 0.0134(13) 0.0000(11) -0.0004(12) 0.0010(11)
C17 0.0178(14) 0.0159(13) 0.0147(14) -0.0014(11) -0.0011(12) 0.0007(11)
C18 0.0131(13) 0.0155(13) 0.0163(14) -0.0003(11) 0.0009(12) 0.0001(10)
C19 0.0145(13) 0.0138(13) 0.0194(15) -0.0008(11) -0.0013(12) -0.0001(10)
C20 0.0147(13) 0.0141(13) 0.0155(14) 0.0008(11) 0.0000(11) 0.0010(10)
C21 0.0146(13) 0.0155(14) 0.0151(14) 0.0012(11) -0.0025(11) -0.0006(11)
C22 0.0142(13) 0.0162(13) 0.0155(13) -0.0006(11) -0.0009(12) 0.0020(10)
C23 0.0124(12) 0.0155(13) 0.0150(14) 0.0000(11) -0.0018(11) -0.0008(10)
O9 0.0205(12) 0.0352(14) 0.0255(14) 0.0038(11) 0.0005(11) 0.0008(11)
O10 0.0207(12) 0.0390(16) 0.0342(15) -0.0039(13) 0.0041(12) 0.0048(12)
O11 0.0254(16) 0.058(2) 0.105(4) -0.037(3) 0.008(2) -0.0035(17)
O12 0.0357(17) 0.0402(17) 0.048(2) 0.0055(16) -0.0058(15) -0.0071(14)
O13 0.081(7) 0.114(9) 0.082(8) 0.004(7) 0.009(6) 0.033(7)

loop_
_atom_type_symbol
_atom_type_description
_atom_type_scat_dispersion_real
_atom_type_scat_dispersion_imag
_atom_type_scat_source
C C 0.0033 0.0016 'International Tables Vol C Tables 4.2.6.8 and 6.1.1.4'
H H 0.0000 0.0000 'International Tables Vol C Tables 4.2.6.8 and 6.1.1.4'
Co Co 0.3494 0.9721 'International Tables Vol C Tables 4.2.6.8 and 6.1.1.4'
N N 0.0061 0.0033 'International Tables Vol C Tables 4.2.6.8 and 6.1.1.4'
O O 0.0106 0.0060 'International Tables Vol C Tables 4.2.6.8 and 6.1.1.4'

loop_
_geom_angle_atom_site_label_1
_geom_angle_atom_site_label_2
_geom_angle_atom_site_label_3
_geom_angle
_geom_angle_site_symmetry_1
_geom_angle_site_symmetry_3
_geom_angle_publ_flag
O7 Co1 O1 116.99(11) . 1_455 ?
O7 Co1 O6 91.17(10) . 4_554 ?
O1 Co1 O6 102.47(10) 1_455 4_554 ?
O7 Co1 O4 98.48(10) . 2_654 ?
O1 Co1 O4 134.66(10) 1_455 2_654 ?
O6 Co1 O4 104.14(10) 4_554 2_654 ?
O7 Co1 O2 96.90(10) . 1_455 ?
O1 Co1 O2 60.28(9) 1_455 1_455 ?
O6 Co1 O2 162.75(9) 4_554 1_455 ?
O4 Co1 O2 89.76(9) 2_654 1_455 ?
O7 Co1 O3 156.74(10) . 2_654 ?
O1 Co1 O3 85.30(9) 1_455 2_654 ?
O6 Co1 O3 90.17(9) 4_554 2_654 ?
O4 Co1 O3 58.77(9) 2_654 2_654 ?
O2 Co1 O3 88.39(9) 1_455 2_654 ?
O7 Co1 C13 110.42(11) . 1_455 ?
O1 Co1 C13 30.56(10) 1_455 1_455 ?
O6 Co1 C13 132.99(11) 4_554 1_455 ?
O4 Co1 C13 112.72(10) 2_654 1_455 ?
O2 Co1 C13 29.76(9) 1_455 1_455 ?
O3 Co1 C13 85.11(10) 2_654 1_455 ?
C13 O1 Co1 95.3(2) . 1_655 ?
C13 O2 Co1 83.0(2) . 1_655 ?
C10 O3 Co1 82.9(2) . 2_655 ?
C10 O4 Co1 97.8(2) . 2_655 ?
C22 O6 Co1 130.0(2) . 4 ?
C19 O7 Co1 140.1(2) . . ?
C5 N1 C4 112.1(3) . . ?
C5 N1 C6 112.5(3) . . ?
C4 N1 C6 107.4(3) . . ?
C1 N2 C2 113.4(3) . . ?
C1 N2 C15 111.6(2) . . ?
C2 N2 C15 112.5(3) . . ?
N2 C2 C3 112.3(3) . . ?
C4 C3 C2 105.8(3) . . ?
N1 C4 C3 115.6(3) . . ?
C7 C6 N1 114.8(3) . . ?
C14 C7 C8 119.2(3) . . ?
C14 C7 C6 121.2(3) . . ?
C8 C7 C6 119.5(3) . . ?
C9 C8 C7 120.6(3) . . ?
C11 C9 C8 119.7(3) . . ?
C11 C9 C10 120.6(3) . . ?
C8 C9 C10 119.7(3) . . ?
O3 C10 O4 120.5(3) . . ?
O3 C10 C9 120.8(3) . . ?
O4 C10 C9 118.7(3) . . ?
C9 C11 C12 120.1(3) . . ?
C11 C12 C14 119.5(3) . . ?
C11 C12 C13 120.3(3) . . ?
C14 C12 C13 120.2(3) . . ?
O2 C13 O1 121.2(3) . . ?
O2 C13 C12 120.7(3) . . ?
O1 C13 C12 118.1(3) . . ?
O2 C13 Co1 67.22(18) . 1_655 ?
O1 C13 Co1 54.10(16) . 1_655 ?
C12 C13 Co1 171.2(2) . 1_655 ?
C7 C14 C12 120.8(3) . . ?
C16 C15 N2 115.2(3) . . ?
C17 C16 C23 119.1(3) . . ?
C17 C16 C15 120.2(3) . . ?
C23 C16 C15 120.2(3) . . ?
C16 C17 C18 120.6(3) . . ?
C17 C18 C20 120.0(3) . . ?
C17 C18 C19 119.5(3) . . ?
C20 C18 C19 120.2(3) . . ?
O8 C19 O7 125.9(3) . . ?
O8 C19 C18 119.7(3) . . ?
O7 C19 C18 114.4(3) . . ?
C21 C20 C18 119.1(3) . . ?
C23 C21 C20 120.1(3) . . ?
C23 C21 C22 118.9(3) . . ?
C20 C21 C22 120.8(3) . . ?
O5 C22 O6 123.7(3) . . ?
O5 C22 C21 116.4(3) . . ?
O6 C22 C21 119.8(3) . . ?
C21 C23 C16 120.8(3) . . ?

loop_
_geom_bond_atom_site_label_1
_geom_bond_atom_site_label_2
_geom_bond_distance
_geom_bond_site_symmetry_2
_geom_bond_publ_flag
Co1 O7 1.995(2) . ?
Co1 O1 2.035(2) 1_455 ?
Co1 O6 2.037(2) 4_554 ?
Co1 O4 2.055(2) 2_654 ?
Co1 O2 2.323(2) 1_455 ?
Co1 O3 2.395(3) 2_654 ?
O1 C13 1.277(4) . ?
O2 C13 1.251(4) . ?
O3 C10 1.257(4) . ?
O4 C10 1.280(4) . ?
O5 C22 1.263(4) . ?
O6 C22 1.265(4) . ?
O7 C19 1.265(4) . ?
O8 C19 1.247(4) . ?
N1 C5 1.495(5) . ?
N1 C4 1.505(4) . ?
N1 C6 1.517(4) . ?
N2 C1 1.487(4) . ?
N2 C2 1.502(4) . ?
N2 C15 1.518(4) . ?
C2 C3 1.531(5) . ?
C3 C4 1.514(5) . ?
C6 C7 1.505(4) . ?
C7 C14 1.384(5) . ?
C7 C8 1.398(5) . ?
C8 C9 1.394(5) . ?
C9 C11 1.393(5) . ?
C9 C10 1.495(5) . ?
C11 C12 1.397(4) . ?
C12 C14 1.400(4) . ?
C12 C13 1.494(4) . ?
C15 C16 1.509(5) . ?
C16 C17 1.390(4) . ?
C16 C23 1.396(4) . ?
C17 C18 1.397(4) . ?
C18 C20 1.402(5) . ?
C18 C19 1.512(4) . ?
C20 C21 1.402(4) . ?
C21 C23 1.389(5) . ?
C21 C22 1.505(5) . ?

loop_
_geom_hbond_atom_site_label_D
_geom_hbond_atom_site_label_H
_geom_hbond_atom_site_label_A
_geom_hbond_distance_DH
_geom_hbond_distance_HA
_geom_hbond_distance_DA
_geom_hbond_angle_DHA
_geom_hbond_site_symmetry_A
_geom_hbond_publ_flag
N1 H1 O12 1.00 1.81 2.770(5) 159.5 2_664 yes
N1 H1 O13 1.00 2.30 2.957(15) 122.6 . yes
N2 H2 O5 1.00 1.69 2.656(4) 162.1 2_664 yes
O9 H9A O4 0.85 1.97 2.808(4) 169.4 3_455 yes
O9 H9B O8 0.85 1.91 2.748(4) 167.4 . yes
O10 H10A O5 0.85 1.96 2.798(4) 167.2 3_465 yes
O10 H10B O8 0.85 1.89 2.728(4) 166.6 . yes
O11 H11A O3 0.85 2.00 2.835(5) 167.3 1_465 yes
O11 H11B O10 0.85 1.91 2.756(5) 172.5 . yes
O12 H12A O11 0.85 1.87 2.717(5) 170.7 . yes
O12 H12B O9 0.85 1.95 2.773(5) 162.4 1_565 yes
O13 H13A O6 0.85 2.32 3.030(12) 141.6 2_664 yes
O13 H13B O12 0.85 1.88 2.594(13) 140.4 2_664 yes
